data_2006179
loop_
_publ_author_name
'Clegg, William'
'Elsegood, Mark R. J.'
'Jackson, Richard F. W.'
'Fraser, Joanne L.'
'Emsden, Lee J.'

_publ_section_title
;
 <i>N</i>-(2,3,5,6-Tetrachloropyrid-4-yl)cinnamide
;
_journal_issue 6
_journal_name_full 'Acta Crystallographica Section C'
_journal_page_first 797
_journal_page_last 799
_journal_paper_doi 10.1107/S0108270197004162
_journal_volume 53
_journal_year 1997
_chemical_formula_sum 'C14 H8 Cl4 N2 O'
_chemical_formula_weight 362.02
_chemical_name_systematic
;
 ?
;
_space_group_IT_number 14
_symmetry_cell_setting monoclinic
_symmetry_space_group_name_Hall '-P 2ybc'
_symmetry_space_group_name_H-M 'P 1 21/c 1'
_audit_creation_method SHELXL
_cell_angle_alpha 90.00
_cell_angle_beta 95.09(3)
_cell_angle_gamma 90.00
_cell_formula_units_Z 4
_cell_length_a 11.437(2)
_cell_length_b 7.5790(10)
_cell_length_c 17.335(2)
_cell_measurement_reflns_used 30
_cell_measurement_temperature 160(2)
_cell_measurement_theta_max 12.50
_cell_measurement_theta_min 10.94
_cell_volume 1496.7(4)
_computing_cell_refinement DIF4
_computing_data_collection 'DIF4 (Stoe & Cie, 1988)'
_computing_data_reduction 'local programs'
_computing_molecular_graphics SHELXTL
_computing_publication_material 'SHELXTL and local programs'
_computing_structure_refinement SHELXTL
_computing_structure_solution 'SHELXTL (Sheldrick, 1994)'
_diffrn_ambient_temperature 160(2)
_diffrn_measurement_device 'Stoe-Siemens diffractometer with Cryostream cooler (Cosier & Glazer, 1986)'
_diffrn_measurement_method '\w/\q scans with on-line profile fitting (Clegg, 1981)'
_diffrn_radiation_monochromator graphite
_diffrn_radiation_source 'fine-focus sealed tube'
_diffrn_radiation_type MoK\a
_diffrn_radiation_wavelength 0.71073
_diffrn_reflns_av_R_equivalents 0.1090
_diffrn_reflns_av_sigmaI/netI 0.0611
_diffrn_reflns_limit_h_max 13
_diffrn_reflns_limit_h_min -13
_diffrn_reflns_limit_k_max 9
_diffrn_reflns_limit_k_min -8
_diffrn_reflns_limit_l_max 20
_diffrn_reflns_limit_l_min -20
_diffrn_reflns_number 3740
_diffrn_reflns_theta_max 25.00
_diffrn_reflns_theta_min 2.83
_diffrn_standards_decay_% 0
_diffrn_standards_interval_time 60
_diffrn_standards_number 4
_exptl_absorpt_coefficient_mu 0.788
_exptl_absorpt_correction_type none
_exptl_crystal_colour colourless
_exptl_crystal_density_diffrn 1.607
_exptl_crystal_density_method 'not measured'
_exptl_crystal_description block
_exptl_crystal_F_000 728
_exptl_crystal_size_max 0.50
_exptl_crystal_size_mid 0.27
_exptl_crystal_size_min 0.16
_refine_diff_density_max 0.562
_refine_diff_density_min -0.743
_refine_ls_extinction_method none
_refine_ls_goodness_of_fit_all 1.061
_refine_ls_goodness_of_fit_obs 1.074
_refine_ls_hydrogen_treatment 'riding (see text)'
_refine_ls_matrix_type full
_refine_ls_number_parameters 190
_refine_ls_number_reflns 2633
_refine_ls_number_restraints 0
_refine_ls_restrained_S_all 1.061
_refine_ls_restrained_S_obs 1.074
_refine_ls_R_factor_all 0.0570
_refine_ls_R_factor_obs .0464
_refine_ls_shift/esd_max 0.001
_refine_ls_shift/esd_mean 0.000
_refine_ls_structure_factor_coef Fsqd
_refine_ls_weighting_details 'w = 1/[\s^2^(Fo^2^)+(0.0549P)^2^+1.8273P] where P=(Fo^2^+2Fc^2^)/3'
_refine_ls_weighting_scheme calc
_refine_ls_wR_factor_all 0.1267
_refine_ls_wR_factor_obs .1177
_reflns_number_observed 2245
_reflns_number_total 2633
_reflns_observed_criterion >2\s(I)
_cod_data_source_file ab1474.cif
_cod_data_source_block 1
_cod_depositor_comments
;
The following automatic conversions were performed:

'_refine_ls_weighting_scheme' value 'calc w =
1/[\s^2^(Fo^2^)+(0.0549P)^2^+1.8273P] where P=(Fo^2^+2Fc^2^)/3' was
changed to 'calc'. New tag '_refine_ls_weighting_details' was
created. The value of the new tag was set to 'w =
1/[\s^2^(Fo^2^)+(0.0549P)^2^+1.8273P] where P=(Fo^2^+2Fc^2^)/3'.

Automatic conversion script
Id: cif_fix_values 3143 2015-03-26 13:38:13Z robertas 
;
_cod_original_sg_symbol_H-M 'P 21/c'
_cod_database_code 2006179

loop_
_symmetry_equiv_pos_as_xyz
'x, y, z'
'-x, y+1/2, -z+1/2'
'-x, -y, -z'
'x, -y-1/2, z-1/2'

loop_
_atom_site_aniso_label
_atom_site_aniso_U_11
_atom_site_aniso_U_22
_atom_site_aniso_U_33
_atom_site_aniso_U_12
_atom_site_aniso_U_13
_atom_site_aniso_U_23
C1 .0309(14) .0252(13) .0301(13) -.0060(11) .0077(11) -.0054(11)
C2 .0266(13) .0262(14) .0357(14) .0011(11) .0022(11) -.0012(11)
Cl2 .0303(4) .0544(5) .0577(5) .0108(3) .0016(3) .0048(4)
C3 .0348(14) .0259(14) .0294(14) -.0003(11) .0031(11) .0015(11)
Cl3 .0588(5) .0496(5) .0313(4) .0007(4) .0029(3) .0113(3)
N1 .0341(12) .0262(12) .0319(12) -.0029(10) .0109(10) .0004(10)
C4 .0269(13) .0227(13) .0356(14) -.0002(10) .0062(12) -.0024(11)
Cl4 .0269(4) .0379(4) .0538(5) .0047(3) .0049(3) -.0008(3)
C5 .0320(14) .0275(14) .0260(13) -.0038(11) .0044(11) -.0020(11)
Cl5 .0507(5) .0511(5) .0278(4) -.0019(4) -.0012(3) .0058(3)
O .0321(10) .0365(11) .0365(11) -.0038(8) .0125(8) -.0106(9)
N2 .0229(10) .0236(11) .0199(10) -.0085(8) .0143(8) -.0128(8)
C6 .0243(13) .0308(14) .0261(13) .0019(10) .0014(11) -.0023(11)
C7 .0268(13) .0319(14) .0272(13) .0015(11) .0066(11) -.0046(11)
C8 .0278(13) .0282(14) .0259(13) .0026(11) .0043(11) -.0019(11)
C9 .0263(13) .0264(13) .0275(13) .0035(11) .0042(10) .0029(11)
C10 .0308(14) .0329(15) .0280(14) -.0020(11) .0065(11) -.0019(11)
C11 .0439(17) .0348(16) .0297(14) .0025(13) .0118(13) -.0017(12)
C12 .0331(15) .0378(16) .0362(15) .0076(12) .0150(12) .0120(13)
C13 .0268(14) .0379(16) .0412(16) -.0007(12) .0051(12) .0093(13)
C14 .0299(14) .0340(15) .0299(14) -.0016(11) .0033(11) .0001(12)

loop_
_atom_site_label
_atom_site_fract_x
_atom_site_fract_y
_atom_site_fract_z
_atom_site_U_iso_or_equiv
_atom_site_thermal_displace_type
_atom_site_calc_flag
_atom_site_refinement_flags
_atom_site_occupancy
_atom_site_disorder_group
_atom_site_type_symbol
C1 .3059(2) .3223(3) .51630(16) .0285(6) Uani d . 1 . C
C2 .2735(2) .3866(4) .44261(16) .0295(6) Uani d . 1 . C
Cl2 .13344(7) .46301(12) .41995(5) .0476(2) Uani d . 1 . Cl
C3 .3580(2) .3891(4) .38982(15) .0300(6) Uani d . 1 . C
Cl3 .32432(8) .46992(11) .29785(4) .0466(2) Uani d . 1 . Cl
N1 .4666(2) .3304(3) .40650(13) .0303(5) Uani d . 1 . N
C4 .4960(2) .2687(3) .47684(16) .0282(6) Uani d . 1 . C
Cl4 .63850(6) .19321(10) .49473(5) .0395(2) Uani d . 1 . Cl
C5 .4195(2) .2626(4) .53496(15) .0284(6) Uani d . 1 . C
Cl5 .46046(7) .18428(11) .62573(4) .0435(2) Uani d . 1 . Cl
O .15025(17) .0702(3) .52660(11) .0345(5) Uani d . 1 . O
N2 .22866(17) .3258(3) .57234(11) .0214(5) Uani d . 1 . N
H2 .2288 .4124 .6062 .026 Uiso calc R 1 . H
C6 .1502(2) .1864(4) .57327(15) .0271(6) Uani d . 1 . C
C7 .0751(2) .2094(4) .63657(16) .0284(6) Uani d . 1 . C
H7 .0936 .2955 .6756 .034 Uiso calc R 1 . H
C8 -.0198(2) .1077(4) .63875(15) .0272(6) Uani d . 1 . C
H8 -.0329 .0232 .5985 .033 Uiso calc R 1 . H
C9 -.1056(2) .1120(3) .69624(15) .0267(6) Uani d . 1 . C
C10 -.0880(2) .2073(4) .76556(15) .0303(6) Uani d . 1 . C
H10 -.0169 .2706 .7771 .036 Uiso calc R 1 . H
C11 -.1734(3) .2098(4) .81736(17) .0356(7) Uani d . 1 . C
H11 -.1607 .2753 .8641 .043 Uiso calc R 1 . H
C12 -.2771(3) .1176(4) .80153(17) .0350(7) Uani d . 1 . C
H12 -.3357 .1206 .8371 .042 Uiso calc R 1 . H
C13 -.2953(3) .0205(4) .73366(17) .0352(7) Uani d . 1 . C
H13 -.3661 -.0442 .7229 .042 Uiso calc R 1 . H
C14 -.2101(2) .0182(4) .68153(16) .0312(6) Uani d . 1 . C
H14 -.2231 -.0483 .6351 .037 Uiso calc R 1 . H

loop_
_atom_type_symbol
_atom_type_description
_atom_type_scat_dispersion_real
_atom_type_scat_dispersion_imag
_atom_type_scat_source
C C 0.0033 0.0016 'International Tables Vol C Tables 4.2.6.8 and 6.1.1.4'
H H 0.0000 0.0000 'International Tables Vol C Tables 4.2.6.8 and 6.1.1.4'
N N 0.0061 0.0033 'International Tables Vol C Tables 4.2.6.8 and 6.1.1.4'
O O 0.0106 0.0060 'International Tables Vol C Tables 4.2.6.8 and 6.1.1.4'
Cl Cl 0.1484 0.1585 'International Tables Vol C Tables 4.2.6.8 and 6.1.1.4'

loop_
_geom_angle_atom_site_label_1
_geom_angle_atom_site_label_2
_geom_angle_atom_site_label_3
_geom_angle
_geom_angle_publ_flag
N2 C1 C2 120.7(2) no
N2 C1 C5 119.4(2) no
C2 C1 C5 119.9(3) no
C1 C2 C3 117.9(2) no
C1 C2 Cl2 119.8(2) no
C3 C2 Cl2 122.3(2) no
N1 C3 C2 123.0(3) no
N1 C3 Cl3 116.7(2) no
C2 C3 Cl3 120.3(2) no
C4 N1 C3 118.4(2) no
N1 C4 C5 123.7(2) no
N1 C4 Cl4 116.2(2) no
C5 C4 Cl4 120.1(2) no
C1 C5 C4 117.2(2) no
C1 C5 Cl5 120.2(2) no
C4 C5 Cl5 122.6(2) no
C1 N2 C6 116.9(2) yes
O C6 N2 120.9(2) yes
O C6 C7 129.1(3) yes
N2 C6 C7 110.0(2) yes
C8 C7 C6 119.1(2) yes
C7 C8 C9 127.2(2) yes
C14 C9 C10 118.3(3) no
C14 C9 C8 118.8(2) no
C10 C9 C8 122.9(2) no
C11 C10 C9 120.5(3) no
C12 C11 C10 120.4(3) no
C11 C12 C13 119.9(3) no
C14 C13 C12 119.8(3) no
C13 C14 C9 121.0(3) no

loop_
_geom_bond_atom_site_label_1
_geom_bond_atom_site_label_2
_geom_bond_site_symmetry_2
_geom_bond_distance
_geom_bond_publ_flag
C1 N2 . 1.370(3) no
C1 C2 . 1.387(4) no
C1 C5 . 1.387(4) no
C2 C3 . 1.389(4) no
C2 Cl2 . 1.715(3) no
C3 N1 . 1.327(4) no
C3 Cl3 . 1.719(3) no
N1 C4 . 1.322(4) no
C4 C5 . 1.393(4) no
C4 Cl4 . 1.729(3) no
C5 Cl5 . 1.708(3) no
O C6 . 1.196(3) yes
N2 C6 . 1.387(3) yes
C6 C7 . 1.463(4) yes
C7 C8 . 1.334(4) yes
C8 C9 . 1.460(4) no
C9 C14 . 1.395(4) no
C9 C10 . 1.401(4) no
C10 C11 . 1.384(4) no
C11 C12 . 1.383(4) no
C12 C13 . 1.388(4) no
C13 C14 . 1.387(4) no

loop_
_cod_related_entry_id
_cod_related_entry_database
_cod_related_entry_code
1 ChemSpider 30652168
